data_1503685
loop_
_publ_author_name
'Yan, Yu-Xin'
'Hu, Xiao-Dong'
'Chen, Jian-Chao'
'Sun, Yun'
'Zhang, Xian-Min'
'Qing, Chen'
'Qiu, Ming-Hua'

_publ_section_title
;
 Cytotoxic triterpenoid alkaloids from Buxus microphylla.
;
_journal_issue 2
_journal_name_full 'Journal of natural products'
_journal_page_first 308
_journal_page_last 311
_journal_paper_doi 10.1021/np800719h
_journal_volume 72
_journal_year 2009
_chemical_formula_sum 'C36 H54 N2 O6'
_chemical_formula_weight 610.81
_chemical_name_systematic
; 
 ? 
;
_space_group_IT_number 1
_symmetry_cell_setting triclinic
_symmetry_space_group_name_Hall 'P 1'
_symmetry_space_group_name_H-M 'P 1'
_atom_sites_solution_hydrogens geom
_atom_sites_solution_primary direct
_atom_sites_solution_secondary difmap
_audit_creation_method SHELXL-97
_cell_angle_alpha 81.293(2)
_cell_angle_beta 87.547(2)
_cell_angle_gamma 72.743(2)
_cell_formula_units_Z 1
_cell_length_a 6.7780(12)
_cell_length_b 7.8277(14)
_cell_length_c 16.835(3)
_cell_measurement_reflns_used 7025
_cell_measurement_temperature 298(2)
_cell_measurement_theta_max 28.17
_cell_measurement_theta_min 2.45
_cell_volume 843.2(3)
_computing_cell_refinement 'Bruker apex II'
_computing_data_collection 'Bruker apex II'
_computing_data_reduction 'Bruker SAINT'
_computing_molecular_graphics 'Bruker SHELXTL'
_computing_publication_material 'Bruker SHELXTL'
_computing_structure_refinement 'SHELXL-97 (Sheldrick, 1997)'
_computing_structure_solution 'SHELXS-97 (Sheldrick, 1990)'
_diffrn_ambient_temperature 298(2)
_diffrn_measured_fraction_theta_full 0.894
_diffrn_measured_fraction_theta_max 0.894
_diffrn_measurement_device_type 'CCD area detector'
_diffrn_measurement_method 'phi and omega scans'
_diffrn_radiation_monochromator graphite
_diffrn_radiation_source 'fine-focus sealed tube'
_diffrn_radiation_type MoK\a
_diffrn_radiation_wavelength 0.71073
_diffrn_reflns_av_R_equivalents 0.0000
_diffrn_reflns_av_sigmaI/netI 0.0600
_diffrn_reflns_limit_h_max 8
_diffrn_reflns_limit_h_min -8
_diffrn_reflns_limit_k_max 10
_diffrn_reflns_limit_k_min -9
_diffrn_reflns_limit_l_max 22
_diffrn_reflns_limit_l_min -22
_diffrn_reflns_number 7025
_diffrn_reflns_theta_full 28.17
_diffrn_reflns_theta_max 28.17
_diffrn_reflns_theta_min 2.45
_exptl_absorpt_coefficient_mu 0.081
_exptl_absorpt_correction_T_max 0.9936
_exptl_absorpt_correction_T_min 0.9856
_exptl_absorpt_correction_type multi-scan
_exptl_absorpt_process_details sadabs
_exptl_crystal_colour colourless
_exptl_crystal_density_diffrn 1.203
_exptl_crystal_density_method 'not measured'
_exptl_crystal_description block
_exptl_crystal_F_000 332
_exptl_crystal_size_max 0.18
_exptl_crystal_size_mid 0.17
_exptl_crystal_size_min 0.08
_refine_diff_density_max 0.176
_refine_diff_density_min -0.190
_refine_diff_density_rms 0.044
_refine_ls_abs_structure_details 'Flack H D (1983), Acta Cryst. A39, 876-881'
_refine_ls_abs_structure_Flack -0.2(13)
_refine_ls_extinction_method none
_refine_ls_goodness_of_fit_ref 1.027
_refine_ls_hydrogen_treatment mixed
_refine_ls_matrix_type full
_refine_ls_number_parameters 406
_refine_ls_number_reflns 7025
_refine_ls_number_restraints 3
_refine_ls_restrained_S_all 1.027
_refine_ls_R_factor_all 0.0973
_refine_ls_R_factor_gt 0.0553
_refine_ls_shift/su_max 0.000
_refine_ls_shift/su_mean 0.000
_refine_ls_structure_factor_coef Fsqd
_refine_ls_weighting_details 'calc w=1/[\s^2^(Fo^2^)+(0.0561P)^2^+0.0000P] where P=(Fo^2^+2Fc^2^)/3'
_refine_ls_weighting_scheme calc
_refine_ls_wR_factor_gt 0.1158
_refine_ls_wR_factor_ref 0.1382
_reflns_number_gt 4296
_reflns_number_total 7025
_reflns_threshold_expression >2sigma(I)
_cod_data_source_file np800719h_si_001.cif
_cod_data_source_block 080402b
_cod_depositor_comments
;
The following automatic conversions were performed:

'_symmetry_cell_setting' value 'Triclinic' changed to 'triclinic'
according to /home/saulius/struct/CIF-dictionaries/cif_core.dic
dictionary named 'cif_core.dic' version 2.4.2 from 2011-04-26.

Automatic conversion script
Id: cif_fix_values 1715 2011-07-08 13:25:40Z adriana 
;
_cod_original_sg_symbol_H-M P1
_cod_database_code 1503685

loop_
_symmetry_equiv_pos_as_xyz
'x, y, z'

loop_
_atom_site_label
_atom_site_type_symbol
_atom_site_fract_x
_atom_site_fract_y
_atom_site_fract_z
_atom_site_U_iso_or_equiv
_atom_site_adp_type
_atom_site_occupancy
_atom_site_symmetry_multiplicity
_atom_site_calc_flag
_atom_site_refinement_flags
O1 O 0.7942(4) 0.1835(4) 0.10508(16) 0.0716(8) Uani 1 1 d .
O2 O 0.0822(4) 0.4723(3) 0.69879(14) 0.0533(7) Uani 1 1 d .
O3 O -0.1002(6) 0.2770(5) 0.73261(18) 0.0962(12) Uani 1 1 d .
O4 O 0.5972(5) 0.3390(4) 0.92854(17) 0.0804(9) Uani 1 1 d .
O5 O 0.5305(5) 0.0547(4) 1.02364(17) 0.0775(9) Uani 1 1 d .
H5 H 0.6011 0.1196 1.0312 0.116 Uiso 1 1 calc R
O6 O 0.2496(5) -0.0977(4) 0.99250(17) 0.0814(9) Uani 1 1 d .
N1 N -0.3026(5) 0.8188(4) 0.70196(19) 0.0638(9) Uani 1 1 d .
N2 N 0.8252(6) 0.4859(5) 0.0869(2) 0.0774(11) Uani 1 1 d .
H2 H 0.8199 0.5718 0.0478 0.093 Uiso 1 1 calc R
C3 C 0.7349(6) 0.5141(5) 0.1672(2) 0.0547(10) Uani 1 1 d .
H1 H 0.8501 0.4713 0.2056 0.066 Uiso 1 1 calc R
C8' C 0.9216(7) 0.3004(7) 0.0820(3) 0.0827(14) Uani 1 1 d .
H2C H 1.0434 0.2590 0.1161 0.099 Uiso 1 1 calc R
H2D H 0.9674 0.2888 0.0272 0.099 Uiso 1 1 calc R
C30 C 0.7154(7) 0.2018(5) 0.1856(2) 0.0638(11) Uani 1 1 d .
H3A H 0.8301 0.1643 0.2231 0.077 Uiso 1 1 calc R
H3B H 0.6290 0.1229 0.1999 0.077 Uiso 1 1 calc R
C4 C 0.5888(6) 0.3980(5) 0.1924(2) 0.0489(9) Uani 1 1 d .
C5 C 0.5288(5) 0.4209(4) 0.2818(2) 0.0477(9) Uani 1 1 d .
H5A H 0.6604 0.3922 0.3102 0.057 Uiso 1 1 calc R
C10 C 0.4184(6) 0.6185(5) 0.2898(2) 0.0463(9) Uani 1 1 d .
C1 C 0.5550(6) 0.7389(5) 0.2587(2) 0.0546(10) Uani 1 1 d .
H7A H 0.6717 0.7118 0.2947 0.066 Uiso 1 1 calc R
H7B H 0.4764 0.8645 0.2587 0.066 Uiso 1 1 calc R
C2 C 0.6349(6) 0.7118(5) 0.1735(2) 0.0660(12) Uani 1 1 d .
H8A H 0.5208 0.7603 0.1357 0.079 Uiso 1 1 calc R
H8B H 0.7348 0.7779 0.1591 0.079 Uiso 1 1 calc R
C31 C 0.3979(6) 0.4503(6) 0.1374(2) 0.0686(12) Uani 1 1 d .
H9A H 0.4418 0.4376 0.0830 0.103 Uiso 1 1 calc R
H9B H 0.3194 0.5735 0.1400 0.103 Uiso 1 1 calc R
H9C H 0.3136 0.3724 0.1547 0.103 Uiso 1 1 calc R
C9 C 0.2734(5) 0.6653(4) 0.3610(2) 0.0442(9) Uani 1 1 d .
C8 C 0.2232(6) 0.5079(4) 0.4182(2) 0.0496(9) Uani 1 1 d .
H11 H 0.0915 0.5009 0.3992 0.060 Uiso 1 1 calc R
C7 C 0.3796(7) 0.3236(5) 0.4120(2) 0.0686(12) Uani 1 1 d .
H12A H 0.5091 0.3180 0.4362 0.082 Uiso 1 1 calc R
H12B H 0.3287 0.2293 0.4420 0.082 Uiso 1 1 calc R
C6 C 0.4183(7) 0.2887(5) 0.3255(2) 0.0678(12) Uani 1 1 d .
H13A H 0.2881 0.3058 0.2990 0.081 Uiso 1 1 calc R
H13B H 0.5030 0.1652 0.3242 0.081 Uiso 1 1 calc R
C19 C 0.1885(6) 0.6968(5) 0.2760(2) 0.0542(10) Uani 1 1 d .
H14A H 0.1132 0.6169 0.2630 0.065 Uiso 1 1 calc R
H14B H 0.1378 0.8208 0.2497 0.065 Uiso 1 1 calc R
C11 C 0.2738(6) 0.8361(5) 0.3969(2) 0.0531(10) Uani 1 1 d .
H15A H 0.2325 0.9386 0.3546 0.064 Uiso 1 1 calc R
H15B H 0.4153 0.8230 0.4110 0.064 Uiso 1 1 calc R
C12 C 0.1368(6) 0.8853(5) 0.4717(2) 0.0525(10) Uani 1 1 d .
H16A H 0.2223 0.8992 0.5136 0.063 Uiso 1 1 calc R
H16B H 0.0327 1.0005 0.4571 0.063 Uiso 1 1 calc R
C13 C 0.0289(5) 0.7419(4) 0.5051(2) 0.0419(8) Uani 1 1 d .
C17 C -0.0364(5) 0.7356(4) 0.5965(2) 0.0446(9) Uani 1 1 d .
H18 H 0.0748 0.7549 0.6261 0.054 Uiso 1 1 calc R
C16 C -0.0373(6) 0.5385(4) 0.6227(2) 0.0461(9) Uani 1 1 d .
H19 H -0.1788 0.5312 0.6304 0.055 Uiso 1 1 calc R
C15 C 0.0730(6) 0.4281(5) 0.5573(2) 0.0531(10) Uani 1 1 d .
H20A H -0.0257 0.3991 0.5256 0.064 Uiso 1 1 calc R
H20B H 0.1719 0.3165 0.5809 0.064 Uiso 1 1 calc R
C14 C 0.1835(5) 0.5508(4) 0.5049(2) 0.0455(9) Uani 1 1 d .
C20 C -0.2403(6) 0.8704(5) 0.6184(2) 0.0553(10) Uani 1 1 d .
H22 H -0.3465 0.8593 0.5834 0.066 Uiso 1 1 calc R
C7' C 0.0347(7) 0.3385(5) 0.7479(2) 0.0555(10) Uani 1 1 d .
C1' C 0.1684(6) 0.2726(5) 0.8200(2) 0.0502(9) Uani 1 1 d .
C6' C 0.1405(6) 0.1235(5) 0.8716(2) 0.0568(10) Uani 1 1 d .
H25 H 0.0383 0.0732 0.8605 0.068 Uiso 1 1 calc R
C5' C 0.2629(6) 0.0512(5) 0.9383(2) 0.0541(10) Uani 1 1 d .
C4' C 0.4146(6) 0.1277(6) 0.9561(2) 0.0581(11) Uani 1 1 d .
C3' C 0.4406(6) 0.2773(5) 0.9051(2) 0.0566(10) Uani 1 1 d .
C2' C 0.3191(6) 0.3493(5) 0.8369(2) 0.0549(10) Uani 1 1 d .
H29 H 0.3385 0.4480 0.8027 0.066 Uiso 1 1 calc R
C32 C 0.3892(6) 0.5336(5) 0.5477(2) 0.0617(11) Uani 1 1 d .
H30A H 0.4618 0.6079 0.5158 0.093 Uiso 1 1 calc R
H30B H 0.4735 0.4098 0.5542 0.093 Uiso 1 1 calc R
H30C H 0.3592 0.5723 0.5995 0.093 Uiso 1 1 calc R
C18 C -0.1614(5) 0.7745(5) 0.4515(2) 0.0592(10) Uani 1 1 d .
H31A H -0.1203 0.7813 0.3961 0.089 Uiso 1 1 calc R
H31B H -0.2619 0.8859 0.4600 0.089 Uiso 1 1 calc R
H31C H -0.2204 0.6765 0.4651 0.089 Uiso 1 1 calc R
C21 C -0.2354(7) 1.0663(6) 0.5992(3) 0.0836(15) Uani 1 1 d .
H32A H -0.1109 1.0766 0.6205 0.125 Uiso 1 1 calc R
H32B H -0.3529 1.1434 0.6231 0.125 Uiso 1 1 calc R
H32C H -0.2392 1.1018 0.5420 0.125 Uiso 1 1 calc R
C33 C -0.5246(7) 0.8968(7) 0.7136(3) 0.0972(17) Uani 1 1 d .
H33A H -0.5588 1.0263 0.7050 0.146 Uiso 1 1 calc R
H33B H -0.5613 0.8564 0.7673 0.146 Uiso 1 1 calc R
H33C H -0.5995 0.8587 0.6759 0.146 Uiso 1 1 calc R
C34 C -0.1822(8) 0.8592(6) 0.7628(2) 0.0817(14) Uani 1 1 d .
H34A H -0.2114 0.8029 0.8149 0.123 Uiso 1 1 calc R
H34B H -0.2185 0.9876 0.7621 0.123 Uiso 1 1 calc R
H34C H -0.0376 0.8134 0.7515 0.123 Uiso 1 1 calc R
C35 C 0.0831(7) -0.1713(6) 0.9810(3) 0.0928(16) Uani 1 1 d .
H35A H 0.0992 -0.2151 0.9302 0.139 Uiso 1 1 calc R
H35B H -0.0464 -0.0786 0.9819 0.139 Uiso 1 1 calc R
H35C H 0.0857 -0.2690 1.0234 0.139 Uiso 1 1 calc R
C36 C 0.6233(7) 0.5014(6) 0.8839(3) 0.0851(15) Uani 1 1 d .
H36A H 0.5079 0.6022 0.8934 0.128 Uiso 1 1 calc R
H36B H 0.6313 0.4915 0.8276 0.128 Uiso 1 1 calc R
H36C H 0.7484 0.5195 0.9006 0.128 Uiso 1 1 calc R

loop_
_atom_site_aniso_label
_atom_site_aniso_U_11
_atom_site_aniso_U_22
_atom_site_aniso_U_33
_atom_site_aniso_U_23
_atom_site_aniso_U_13
_atom_site_aniso_U_12
O1 0.076(2) 0.086(2) 0.0688(19) -0.0325(16) 0.0170(16) -0.0399(17)
O2 0.0634(17) 0.0480(16) 0.0495(15) 0.0023(12) -0.0055(13) -0.0216(13)
O3 0.141(3) 0.107(3) 0.069(2) 0.0167(18) -0.032(2) -0.091(2)
O4 0.096(2) 0.085(2) 0.073(2) 0.0106(17) -0.0140(17) -0.0562(19)
O5 0.090(2) 0.081(2) 0.0690(19) 0.0163(16) -0.0243(17) -0.0452(17)
O6 0.096(2) 0.080(2) 0.076(2) 0.0168(16) -0.0196(17) -0.0485(19)
N1 0.079(3) 0.060(2) 0.052(2) -0.0124(17) 0.0069(18) -0.0194(19)
N2 0.099(3) 0.082(3) 0.071(2) -0.027(2) 0.035(2) -0.054(2)
C3 0.058(2) 0.066(3) 0.052(2) -0.016(2) 0.001(2) -0.034(2)
C8' 0.078(3) 0.101(4) 0.085(3) -0.037(3) 0.027(3) -0.044(3)
C30 0.070(3) 0.063(3) 0.068(3) -0.019(2) 0.012(2) -0.033(2)
C4 0.055(2) 0.049(2) 0.049(2) -0.0056(18) -0.0058(18) -0.0233(19)
C5 0.048(2) 0.046(2) 0.051(2) -0.0030(18) -0.0018(18) -0.0194(19)
C10 0.057(2) 0.042(2) 0.043(2) -0.0021(16) -0.0031(18) -0.0215(18)
C1 0.067(3) 0.047(2) 0.057(2) -0.0032(18) 0.002(2) -0.031(2)
C2 0.081(3) 0.070(3) 0.060(3) -0.008(2) 0.008(2) -0.043(3)
C31 0.064(3) 0.092(3) 0.057(3) -0.015(2) -0.008(2) -0.032(2)
C9 0.051(2) 0.0357(19) 0.049(2) 0.0006(16) -0.0023(18) -0.0198(17)
C8 0.059(2) 0.039(2) 0.054(2) -0.0054(18) 0.0057(19) -0.0220(19)
C7 0.098(3) 0.045(2) 0.062(3) -0.003(2) 0.026(2) -0.025(2)
C6 0.098(3) 0.046(2) 0.064(3) -0.011(2) 0.021(2) -0.031(2)
C19 0.052(2) 0.057(2) 0.054(2) -0.0027(18) -0.0116(19) -0.0181(19)
C11 0.064(3) 0.043(2) 0.058(2) -0.0026(18) -0.003(2) -0.0245(19)
C12 0.061(3) 0.042(2) 0.055(2) -0.0051(18) -0.001(2) -0.0167(19)
C13 0.047(2) 0.041(2) 0.043(2) -0.0023(16) -0.0061(17) -0.0226(18)
C17 0.052(2) 0.036(2) 0.047(2) 0.0005(16) -0.0125(18) -0.0165(17)
C16 0.049(2) 0.043(2) 0.047(2) -0.0021(17) -0.0077(18) -0.0167(18)
C15 0.071(3) 0.042(2) 0.051(2) -0.0057(18) 0.006(2) -0.026(2)
C14 0.052(2) 0.037(2) 0.048(2) -0.0001(16) -0.0008(18) -0.0168(18)
C20 0.064(3) 0.043(2) 0.053(2) -0.0092(18) -0.005(2) -0.0057(19)
C7' 0.076(3) 0.051(2) 0.045(2) -0.0071(19) 0.002(2) -0.028(2)
C1' 0.064(3) 0.045(2) 0.044(2) -0.0050(17) 0.0054(19) -0.020(2)
C6' 0.074(3) 0.052(2) 0.051(2) -0.0068(19) -0.001(2) -0.029(2)
C5' 0.067(3) 0.050(2) 0.046(2) 0.0021(19) 0.005(2) -0.024(2)
C4' 0.063(3) 0.061(3) 0.051(2) -0.004(2) -0.006(2) -0.020(2)
C3' 0.072(3) 0.055(3) 0.050(2) -0.002(2) 0.003(2) -0.033(2)
C2' 0.074(3) 0.048(2) 0.046(2) -0.0045(18) 0.003(2) -0.024(2)
C32 0.056(3) 0.051(2) 0.070(3) 0.002(2) -0.006(2) -0.008(2)
C18 0.056(2) 0.072(3) 0.049(2) -0.006(2) -0.0040(19) -0.019(2)
C21 0.110(4) 0.054(3) 0.068(3) -0.006(2) 0.018(3) 0.000(3)
C33 0.087(4) 0.111(4) 0.083(4) -0.030(3) 0.028(3) -0.007(3)
C34 0.127(4) 0.074(3) 0.057(3) -0.012(2) -0.003(3) -0.047(3)
C35 0.094(4) 0.091(4) 0.100(4) 0.024(3) -0.013(3) -0.055(3)
C36 0.105(4) 0.078(3) 0.086(3) 0.008(3) 0.004(3) -0.058(3)

loop_
_atom_type_symbol
_atom_type_description
_atom_type_scat_dispersion_real
_atom_type_scat_dispersion_imag
_atom_type_scat_source
C C 0.0033 0.0016 'International Tables Vol C Tables 4.2.6.8 and 6.1.1.4'
H H 0.0000 0.0000 'International Tables Vol C Tables 4.2.6.8 and 6.1.1.4'
N N 0.0061 0.0033 'International Tables Vol C Tables 4.2.6.8 and 6.1.1.4'
O O 0.0106 0.0060 'International Tables Vol C Tables 4.2.6.8 and 6.1.1.4'

loop_
_geom_angle_atom_site_label_1
_geom_angle_atom_site_label_2
_geom_angle_atom_site_label_3
_geom_angle
C8' O1 C30 110.4(3)
C7' O2 C16 116.3(3)
C3' O4 C36 117.7(3)
C4' O5 H5 109.5
C5' O6 C35 117.1(3)
C34 N1 C33 111.5(4)
C34 N1 C20 113.6(3)
C33 N1 C20 111.4(3)
C8' N2 C3 111.9(3)
C8' N2 H2 124.1
C3 N2 H2 124.1
N2 C3 C2 112.3(3)
N2 C3 C4 111.6(3)
C2 C3 C4 112.6(3)
N2 C3 H1 106.6
C2 C3 H1 106.6
C4 C3 H1 106.6
N2 C8' O1 115.2(4)
N2 C8' H2C 108.5
O1 C8' H2C 108.5
N2 C8' H2D 108.5
O1 C8' H2D 108.5
H2C C8' H2D 107.5
O1 C30 C4 111.6(3)
O1 C30 H3A 109.3
C4 C30 H3A 109.3
O1 C30 H3B 109.3
C4 C30 H3B 109.3
H3A C30 H3B 108.0
C3 C4 C30 106.0(3)
C3 C4 C31 112.7(3)
C30 C4 C31 108.6(3)
C3 C4 C5 106.1(3)
C30 C4 C5 111.0(3)
C31 C4 C5 112.2(3)
C10 C5 C6 113.4(3)
C10 C5 C4 111.1(3)
C6 C5 C4 115.5(3)
C10 C5 H5A 105.2
C6 C5 H5A 105.2
C4 C5 H5A 105.2
C19 C10 C5 121.0(3)
C19 C10 C1 117.5(3)
C5 C10 C1 110.7(3)
C19 C10 C9 60.0(2)
C5 C10 C9 120.0(3)
C1 C10 C9 119.4(3)
C10 C1 C2 112.2(3)
C10 C1 H7A 109.2
C2 C1 H7A 109.2
C10 C1 H7B 109.2
C2 C1 H7B 109.2
H7A C1 H7B 107.9
C3 C2 C1 111.5(3)
C3 C2 H8A 109.3
C1 C2 H8A 109.3
C3 C2 H8B 109.3
C1 C2 H8B 109.3
H8A C2 H8B 108.0
C4 C31 H9A 109.5
C4 C31 H9B 109.5
H9A C31 H9B 109.5
C4 C31 H9C 109.5
H9A C31 H9C 109.5
H9B C31 H9C 109.5
C19 C9 C10 59.1(2)
C19 C9 C11 116.3(3)
C10 C9 C11 116.8(3)
C19 C9 C8 115.0(3)
C10 C9 C8 118.3(3)
C11 C9 C8 117.9(3)
C7 C8 C14 113.9(3)
C7 C8 C9 112.9(3)
C14 C8 C9 111.8(3)
C7 C8 H11 105.8
C14 C8 H11 105.8
C9 C8 H11 105.8
C6 C7 C8 112.2(3)
C6 C7 H12A 109.2
C8 C7 H12A 109.2
C6 C7 H12B 109.2
C8 C7 H12B 109.2
H12A C7 H12B 107.9
C7 C6 C5 108.8(3)
C7 C6 H13A 109.9
C5 C6 H13A 109.9
C7 C6 H13B 109.9
C5 C6 H13B 109.9
H13A C6 H13B 108.3
C10 C19 C9 60.8(2)
C10 C19 H14A 117.7
C9 C19 H14A 117.7
C10 C19 H14B 117.7
C9 C19 H14B 117.7
H14A C19 H14B 114.8
C9 C11 C12 119.0(3)
C9 C11 H15A 107.6
C12 C11 H15A 107.6
C9 C11 H15B 107.6
C12 C11 H15B 107.6
H15A C11 H15B 107.0
C13 C12 C11 113.0(3)
C13 C12 H16A 109.0
C11 C12 H16A 109.0
C13 C12 H16B 109.0
C11 C12 H16B 109.0
H16A C12 H16B 107.8
C12 C13 C18 107.1(3)
C12 C13 C14 109.2(3)
C18 C13 C14 112.5(3)
C12 C13 C17 116.2(3)
C18 C13 C17 110.3(3)
C14 C13 C17 101.6(3)
C20 C17 C16 111.5(3)
C20 C17 C13 118.3(3)
C16 C17 C13 104.0(3)
C20 C17 H18 107.5
C16 C17 H18 107.5
C13 C17 H18 107.5
O2 C16 C15 109.5(3)
O2 C16 C17 107.1(3)
C15 C16 C17 107.6(3)
O2 C16 H19 110.9
C15 C16 H19 110.9
C17 C16 H19 110.9
C16 C15 C14 105.1(3)
C16 C15 H20A 110.7
C14 C15 H20A 110.7
C16 C15 H20B 110.7
C14 C15 H20B 110.7
H20A C15 H20B 108.8
C15 C14 C8 113.4(3)
C15 C14 C13 102.6(3)
C8 C14 C13 110.3(3)
C15 C14 C32 107.9(3)
C8 C14 C32 111.2(3)
C13 C14 C32 111.1(3)
N1 C20 C21 114.2(3)
N1 C20 C17 111.1(3)
C21 C20 C17 112.2(3)
N1 C20 H22 106.2
C21 C20 H22 106.2
C17 C20 H22 106.2
O3 C7' O2 122.4(4)
O3 C7' C1' 124.5(4)
O2 C7' C1' 113.1(3)
C2' C1' C6' 120.0(3)
C2' C1' C7' 123.0(3)
C6' C1' C7' 117.0(3)
C5' C6' C1' 120.4(4)
C5' C6' H25 119.8
C1' C6' H25 119.8
C6' C5' O6 124.9(4)
C6' C5' C4' 120.2(3)
O6 C5' C4' 115.0(3)
O5 C4' C3' 122.1(4)
O5 C4' C5' 118.6(3)
C3' C4' C5' 119.3(3)
O4 C3' C2' 125.4(3)
O4 C3' C4' 113.8(3)
C2' C3' C4' 120.7(4)
C1' C2' C3' 119.4(3)
C1' C2' H29 120.3
C3' C2' H29 120.3
C14 C32 H30A 109.5
C14 C32 H30B 109.5
H30A C32 H30B 109.5
C14 C32 H30C 109.5
H30A C32 H30C 109.5
H30B C32 H30C 109.5
C13 C18 H31A 109.5
C13 C18 H31B 109.5
H31A C18 H31B 109.5
C13 C18 H31C 109.5
H31A C18 H31C 109.5
H31B C18 H31C 109.5
C20 C21 H32A 109.5
C20 C21 H32B 109.5
H32A C21 H32B 109.5
C20 C21 H32C 109.5
H32A C21 H32C 109.5
H32B C21 H32C 109.5
N1 C33 H33A 109.5
N1 C33 H33B 109.5
H33A C33 H33B 109.5
N1 C33 H33C 109.5
H33A C33 H33C 109.5
H33B C33 H33C 109.5
N1 C34 H34A 109.5
N1 C34 H34B 109.5
H34A C34 H34B 109.5
N1 C34 H34C 109.5
H34A C34 H34C 109.5
H34B C34 H34C 109.5
O6 C35 H35A 109.5
O6 C35 H35B 109.5
H35A C35 H35B 109.5
O6 C35 H35C 109.5
H35A C35 H35C 109.5
H35B C35 H35C 109.5
O4 C36 H36A 109.5
O4 C36 H36B 109.5
H36A C36 H36B 109.5
O4 C36 H36C 109.5
H36A C36 H36C 109.5
H36B C36 H36C 109.5

loop_
_geom_bond_atom_site_label_1
_geom_bond_atom_site_label_2
_geom_bond_distance
O1 C8' 1.437(5)
O1 C30 1.447(4)
O2 C7' 1.342(4)
O2 C16 1.484(4)
O3 C7' 1.205(4)
O4 C3' 1.383(5)
O4 C36 1.430(4)
O5 C4' 1.359(4)
O5 H5 0.8200
O6 C5' 1.390(4)
O6 C35 1.443(5)
N1 C34 1.462(5)
N1 C33 1.464(5)
N1 C20 1.483(5)
N2 C8' 1.418(5)
N2 C3 1.481(5)
N2 H2 0.8600
C3 C2 1.512(5)
C3 C4 1.539(4)
C3 H1 0.9800
C8' H2C 0.9700
C8' H2D 0.9700
C30 C4 1.540(5)
C30 H3A 0.9700
C30 H3B 0.9700
C4 C31 1.541(5)
C4 C5 1.564(4)
C5 C10 1.529(5)
C5 C6 1.534(5)
C5 H5A 0.9800
C10 C19 1.509(5)
C10 C1 1.532(5)
C10 C9 1.535(5)
C1 C2 1.534(5)
C1 H7A 0.9700
C1 H7B 0.9700
C2 H8A 0.9700
C2 H8B 0.9700
C31 H9A 0.9600
C31 H9B 0.9600
C31 H9C 0.9600
C9 C19 1.523(5)
C9 C11 1.549(5)
C9 C8 1.556(4)
C8 C7 1.532(5)
C8 C14 1.542(5)
C8 H11 0.9800
C7 C6 1.521(5)
C7 H12A 0.9700
C7 H12B 0.9700
C6 H13A 0.9700
C6 H13B 0.9700
C19 H14A 0.9700
C19 H14B 0.9700
C11 C12 1.560(5)
C11 H15A 0.9700
C11 H15B 0.9700
C12 C13 1.540(5)
C12 H16A 0.9700
C12 H16B 0.9700
C13 C18 1.541(4)
C13 C14 1.551(5)
C13 C17 1.581(5)
C17 C20 1.539(5)
C17 C16 1.541(4)
C17 H18 0.9800
C16 C15 1.534(5)
C16 H19 0.9800
C15 C14 1.541(4)
C15 H20A 0.9700
C15 H20B 0.9700
C14 C32 1.558(5)
C20 C21 1.528(5)
C20 H22 0.9800
C7' C1' 1.479(5)
C1' C2' 1.387(5)
C1' C6' 1.401(5)
C6' C5' 1.371(5)
C6' H25 0.9300
C5' C4' 1.397(5)
C4' C3' 1.395(5)
C3' C2' 1.388(5)
C2' H29 0.9300
C32 H30A 0.9600
C32 H30B 0.9600
C32 H30C 0.9600
C18 H31A 0.9600
C18 H31B 0.9600
C18 H31C 0.9600
C21 H32A 0.9600
C21 H32B 0.9600
C21 H32C 0.9600
C33 H33A 0.9600
C33 H33B 0.9600
C33 H33C 0.9600
C34 H34A 0.9600
C34 H34B 0.9600
C34 H34C 0.9600
C35 H35A 0.9600
C35 H35B 0.9600
C35 H35C 0.9600
C36 H36A 0.9600
C36 H36B 0.9600
C36 H36C 0.9600

loop_
_geom_hbond_atom_site_label_D
_geom_hbond_atom_site_label_H
_geom_hbond_atom_site_label_A
_geom_hbond_distance_DH
_geom_hbond_distance_HA
_geom_hbond_distance_DA
_geom_hbond_angle_DHA
O5 H5 O4 0.82 2.24 2.679(4) 113.9

loop_
_geom_torsion_atom_site_label_1
_geom_torsion_atom_site_label_2
_geom_torsion_atom_site_label_3
_geom_torsion_atom_site_label_4
_geom_torsion
C8' N2 C3 C2 179.0(3)
C8' N2 C3 C4 -53.4(4)
C3 N2 C8' O1 53.4(5)
C30 O1 C8' N2 -55.9(5)
C8' O1 C30 C4 58.5(4)
N2 C3 C4 C30 54.5(4)
C2 C3 C4 C30 -178.1(3)
N2 C3 C4 C31 -64.2(4)
C2 C3 C4 C31 63.3(4)
N2 C3 C4 C5 172.6(3)
C2 C3 C4 C5 -60.0(4)
O1 C30 C4 C3 -57.9(4)
O1 C30 C4 C31 63.4(4)
O1 C30 C4 C5 -172.7(3)
C3 C4 C5 C10 60.6(4)
C30 C4 C5 C10 175.4(3)
C31 C4 C5 C10 -62.9(4)
C3 C4 C5 C6 -168.4(3)
C30 C4 C5 C6 -53.6(4)
C31 C4 C5 C6 68.1(4)
C6 C5 C10 C19 -47.0(4)
C4 C5 C10 C19 85.0(4)
C6 C5 C10 C1 169.6(3)
C4 C5 C10 C1 -58.4(4)
C6 C5 C10 C9 23.9(4)
C4 C5 C10 C9 156.0(3)
C19 C10 C1 C2 -92.3(4)
C5 C10 C1 C2 52.5(4)
C9 C10 C1 C2 -161.6(3)
N2 C3 C2 C1 -176.3(3)
C4 C3 C2 C1 56.7(4)
C10 C1 C2 C3 -51.4(4)
C5 C10 C9 C19 -110.7(4)
C1 C10 C9 C19 106.6(4)
C19 C10 C9 C11 -106.1(3)
C5 C10 C9 C11 143.2(3)
C1 C10 C9 C11 0.5(4)
C19 C10 C9 C8 103.7(3)
C5 C10 C9 C8 -7.0(5)
C1 C10 C9 C8 -149.6(3)
C19 C9 C8 C7 85.9(4)
C10 C9 C8 C7 19.0(5)
C11 C9 C8 C7 -130.8(3)
C19 C9 C8 C14 -144.0(3)
C10 C9 C8 C14 149.1(3)
C11 C9 C8 C14 -0.7(4)
C14 C8 C7 C6 -178.5(3)
C9 C8 C7 C6 -49.5(5)
C8 C7 C6 C5 67.3(4)
C10 C5 C6 C7 -52.5(4)
C4 C5 C6 C7 177.6(3)
C5 C10 C19 C9 109.1(3)
C1 C10 C19 C9 -109.8(3)
C11 C9 C19 C10 106.9(3)
C8 C9 C19 C10 -109.3(3)
C19 C9 C11 C12 115.7(4)
C10 C9 C11 C12 -177.3(3)
C8 C9 C11 C12 -27.0(5)
C9 C11 C12 C13 4.9(5)
C11 C12 C13 C18 -79.9(4)
C11 C12 C13 C14 42.1(4)
C11 C12 C13 C17 156.3(3)
C12 C13 C17 C20 82.3(4)
C18 C13 C17 C20 -39.8(4)
C14 C13 C17 C20 -159.3(3)
C12 C13 C17 C16 -153.4(3)
C18 C13 C17 C16 84.5(3)
C14 C13 C17 C16 -35.1(3)
C7' O2 C16 C15 -89.5(3)
C7' O2 C16 C17 154.1(3)
C20 C17 C16 O2 -100.5(3)
C13 C17 C16 O2 131.0(3)
C20 C17 C16 C15 141.9(3)
C13 C17 C16 C15 13.4(3)
O2 C16 C15 C14 -102.2(3)
C17 C16 C15 C14 13.8(4)
C16 C15 C14 C8 -155.0(3)
C16 C15 C14 C13 -36.0(3)
C16 C15 C14 C32 81.4(3)
C7 C8 C14 C15 -67.3(4)
C9 C8 C14 C15 163.1(3)
C7 C8 C14 C13 178.2(3)
C9 C8 C14 C13 48.7(4)
C7 C8 C14 C32 54.6(4)
C9 C8 C14 C32 -75.0(4)
C12 C13 C14 C15 167.0(3)
C18 C13 C14 C15 -74.3(3)
C17 C13 C14 C15 43.7(3)
C12 C13 C14 C8 -71.8(3)
C18 C13 C14 C8 46.9(4)
C17 C13 C14 C8 164.8(3)
C12 C13 C14 C32 51.9(4)
C18 C13 C14 C32 170.6(3)
C17 C13 C14 C32 -71.4(3)
C34 N1 C20 C21 -52.6(5)
C33 N1 C20 C21 74.3(5)
C34 N1 C20 C17 75.5(4)
C33 N1 C20 C17 -157.6(3)
C16 C17 C20 N1 46.0(4)
C13 C17 C20 N1 166.5(3)
C16 C17 C20 C21 175.2(3)
C13 C17 C20 C21 -64.4(4)
C16 O2 C7' O3 -1.5(6)
C16 O2 C7' C1' 176.6(3)
O3 C7' C1' C2' -178.4(4)
O2 C7' C1' C2' 3.5(5)
O3 C7' C1' C6' 2.9(6)
O2 C7' C1' C6' -175.2(3)
C2' C1' C6' C5' -0.7(5)
C7' C1' C6' C5' 178.0(4)
C1' C6' C5' O6 -179.1(4)
C1' C6' C5' C4' 1.0(6)
C35 O6 C5' C6' -5.5(6)
C35 O6 C5' C4' 174.4(4)
C6' C5' C4' O5 178.7(4)
O6 C5' C4' O5 -1.2(5)
C6' C5' C4' C3' -0.3(6)
O6 C5' C4' C3' 179.7(4)
C36 O4 C3' C2' 6.9(6)
C36 O4 C3' C4' -174.7(4)
O5 C4' C3' O4 1.8(6)
C5' C4' C3' O4 -179.2(4)
O5 C4' C3' C2' -179.6(4)
C5' C4' C3' C2' -0.6(6)
C6' C1' C2' C3' -0.2(5)
C7' C1' C2' C3' -178.8(3)
O4 C3' C2' C1' 179.3(4)
C4' C3' C2' C1' 0.9(6)
